data_7050376
loop_
_publ_author_name
O.G.Barton
M.Schmidtmann
A.Muller
J.Mattay

_publ_section_title
;
Diaminotriazine substituted 1,3-alternate Calix[4]arenes
;
_journal_name_full 'New J.Chem.(Nouv.J.Chim.)'
_journal_year 2004
_chemical_formula_sum 'C50 H62 N10 O8'
_chemical_formula_weight 931.10
_space_group_IT_number 19
_symmetry_cell_setting orthorhombic
_symmetry_space_group_name_Hall 'P 2ac 2ab'
_symmetry_space_group_name_H-M 'P 21 21 21'
_atom_sites_solution_hydrogens geom
_atom_sites_solution_primary direct
_atom_sites_solution_secondary difmap
_cell_angle_alpha 90.00
_cell_angle_beta 90.00
_cell_angle_gamma 90.00
_cell_formula_units_Z 4
_cell_length_a 14.3264(6)
_cell_length_b 16.9472(7)
_cell_length_c 20.0115(9)
_cell_measurement_reflns_used 6574
_cell_measurement_temperature 183(2)
_cell_measurement_theta_max 26.99
_cell_measurement_theta_min 1.75
_cell_volume 4858.6(4)
_diffrn_ambient_temperature 183(2)
_diffrn_detector_area_resol_mean ?
_diffrn_measurement_device_type 'Bruker AXS SMART'
_diffrn_measurement_method omega-scan
_diffrn_radiation_monochromator graphite
_diffrn_radiation_source 'fine-focus sealed tube'
_diffrn_radiation_type MoK\a
_diffrn_radiation_wavelength 0.71073
_diffrn_reflns_av_R_equivalents 0.0244
_diffrn_reflns_av_sigmaI/netI 0.0285
_diffrn_reflns_limit_h_max 18
_diffrn_reflns_limit_h_min -14
_diffrn_reflns_limit_k_max 21
_diffrn_reflns_limit_k_min -21
_diffrn_reflns_limit_l_max 25
_diffrn_reflns_limit_l_min -25
_diffrn_reflns_number 28460
_diffrn_reflns_theta_max 26.99
_diffrn_reflns_theta_min 1.75
_diffrn_standards_decay_% 0
_diffrn_standards_interval_count ?
_diffrn_standards_interval_time ?
_diffrn_standards_number ?
_exptl_absorpt_coefficient_mu 0.088
_exptl_absorpt_correction_T_max 0.9783
_exptl_absorpt_correction_T_min 0.9573
_exptl_absorpt_correction_type multi-scan
_exptl_absorpt_process_details ?
_exptl_crystal_colour colorless
_exptl_crystal_density_diffrn 1.273
_exptl_crystal_density_meas ?
_exptl_crystal_density_method 'not measured'
_exptl_crystal_description block
_exptl_crystal_F_000 1984
_exptl_crystal_size_max 0.50
_exptl_crystal_size_mid 0.30
_exptl_crystal_size_min 0.25
_refine_ls_abs_structure_details 'Flack H D (1983), Acta Cryst. A39, 876-881'
_refine_ls_abs_structure_Flack -0.6(7)
_refine_ls_extinction_coef ?
_refine_ls_extinction_method none
_refine_ls_goodness_of_fit_ref 1.057
_refine_ls_hydrogen_treatment mixed
_refine_ls_matrix_type full
_refine_ls_number_parameters 617
_refine_ls_number_reflns 10471
_refine_ls_number_restraints 0
_refine_ls_restrained_S_all 1.057
_refine_ls_R_factor_all 0.0495
_refine_ls_R_factor_gt 0.0409
_refine_ls_shift/su_max 0.001
_refine_ls_shift/su_mean 0.000
_refine_ls_structure_factor_coef Fsqd
_refine_ls_weighting_details 'calc w=1/[\s^2^(Fo^2^)+(0.0600P)^2^+1.0000P] where P=(Fo^2^+2Fc^2^)/3'
_refine_ls_weighting_scheme calc
_refine_ls_wR_factor_gt 0.1030
_refine_ls_wR_factor_ref 0.1083
_reflns_number_gt 9240
_reflns_number_total 10471
_reflns_threshold_expression >2sigma(I)
_cod_database_code 7050376

loop_
_symmetry_equiv_pos_as_xyz
'x, y, z'
'-x+1/2, -y, z+1/2'
'-x, y+1/2, -z+1/2'
'x+1/2, -y+1/2, -z'

loop_
_atom_site_label
_atom_site_type_symbol
_atom_site_fract_x
_atom_site_fract_y
_atom_site_fract_z
_atom_site_U_iso_or_equiv
_atom_site_adp_type
_atom_site_occupancy
_atom_site_symmetry_multiplicity
_atom_site_calc_flag
_atom_site_refinement_flags
_atom_site_disorder_assembly
_atom_site_disorder_group
O1 O 0.68395(10) 0.22318(11) 0.17238(7) 0.0448(4) Uani 1 1 d . . .
O2 O 0.88713(8) 0.20365(7) 0.17630(6) 0.0263(3) Uani 1 1 d . . .
O3 O 1.21549(10) -0.02214(10) 0.28837(8) 0.0422(4) Uani 1 1 d . . .
O4 O 0.98927(8) 0.01089(8) 0.22081(6) 0.0266(3) Uani 1 1 d . . .
O5 O 0.62855(11) -0.04967(11) 0.07735(10) 0.0570(5) Uani 1 1 d . . .
O6 O 0.82985(9) -0.03250(8) 0.07068(7) 0.0339(3) Uani 1 1 d . . .
O7 O 1.31439(10) 0.07100(9) 0.02740(9) 0.0480(4) Uani 1 1 d . . .
O8 O 1.06746(9) 0.10258(8) 0.05637(6) 0.0280(3) Uani 1 1 d . . .
N1 N 1.32409(11) 0.21656(12) 0.20997(8) 0.0397(4) Uani 1 1 d . . .
N2 N 1.44583(11) 0.21692(11) 0.29122(8) 0.0351(4) Uani 1 1 d . . .
N3 N 1.28550(10) 0.20305(9) 0.32483(8) 0.0260(3) Uani 1 1 d . . .
N4 N 1.47607(13) 0.23558(19) 0.17977(10) 0.0770(9) Uani 1 1 d . . .
H4C H 1.5358 0.2397 0.1893 0.092 Uiso 1 1 calc R . .
H4D H 1.4570 0.2398 0.1381 0.092 Uiso 1 1 calc R . .
N5 N 1.40637(12) 0.20347(11) 0.40091(8) 0.0374(4) Uani 1 1 d . . .
H5A H 1.4661 0.2069 0.4106 0.045 Uiso 1 1 calc R . .
H5B H 1.3651 0.1973 0.4331 0.045 Uiso 1 1 calc R . .
N6 N 1.22560(10) -0.19529(9) 0.13144(8) 0.0265(3) Uani 1 1 d . . .
N7 N 1.35996(11) -0.23740(9) 0.06817(8) 0.0281(3) Uani 1 1 d . . .
N8 N 1.22565(10) -0.18424(9) 0.01306(8) 0.0262(3) Uani 1 1 d . . .
N9 N 1.35582(11) -0.24602(11) 0.18241(8) 0.0370(4) Uani 1 1 d . . .
H9B H 1.4125 -0.2660 0.1812 0.044 Uiso 1 1 calc R . .
H9C H 1.3274 -0.2394 0.2210 0.044 Uiso 1 1 calc R . .
N10 N 1.35155(12) -0.22711(11) -0.04668(8) 0.0348(4) Uani 1 1 d . . .
H10A H 1.4078 -0.2477 -0.0496 0.042 Uiso 1 1 calc R . .
H10B H 1.3213 -0.2136 -0.0832 0.042 Uiso 1 1 calc R . .
C1 C 0.64401(18) 0.14858(16) 0.07134(13) 0.0530(6) Uani 1 1 d . . .
H1A H 0.6467 0.0957 0.0517 0.080 Uiso 1 1 calc R . .
H1B H 0.6783 0.1856 0.0429 0.080 Uiso 1 1 calc R . .
H1C H 0.5788 0.1655 0.0748 0.080 Uiso 1 1 calc R . .
C2 C 0.68740(18) 0.14708(15) 0.13995(14) 0.0539(7) Uani 1 1 d . . .
H2A H 0.6542 0.1079 0.1679 0.065 Uiso 1 1 calc R . .
H2B H 0.7533 0.1300 0.1361 0.065 Uiso 1 1 calc R . .
C3 C 0.75075(14) 0.27774(13) 0.14766(11) 0.0362(5) Uani 1 1 d . . .
H3A H 0.7236 0.3314 0.1491 0.043 Uiso 1 1 calc R . .
H3B H 0.7643 0.2651 0.1004 0.043 Uiso 1 1 calc R . .
C4 C 0.84050(13) 0.27741(12) 0.18641(11) 0.0342(4) Uani 1 1 d . . .
H4A H 0.8809 0.3213 0.1712 0.041 Uiso 1 1 calc R . .
H4B H 0.8274 0.2850 0.2346 0.041 Uiso 1 1 calc R . .
C5 C 0.97948(12) 0.20362(10) 0.19758(8) 0.0229(3) Uani 1 1 d . . .
C6 C 1.04833(12) 0.23204(11) 0.15439(9) 0.0246(4) Uani 1 1 d . . .
C7 C 1.13991(12) 0.23177(11) 0.17687(9) 0.0247(4) Uani 1 1 d . . .
H7A H 1.1876 0.2515 0.1485 0.030 Uiso 1 1 calc R . .
C8 C 1.16393(12) 0.20337(10) 0.23984(9) 0.0242(4) Uani 1 1 d . . .
C9 C 1.09433(12) 0.17342(10) 0.28090(9) 0.0230(3) Uani 1 1 d . . .
H9A H 1.1102 0.1533 0.3237 0.028 Uiso 1 1 calc R . .
C10 C 1.00142(12) 0.17241(10) 0.26013(9) 0.0231(3) Uani 1 1 d . . .
C11 C 0.92581(12) 0.14095(11) 0.30626(9) 0.0260(4) Uani 1 1 d . . .
H11A H 0.8842 0.1856 0.3179 0.031 Uiso 1 1 calc R . .
H11B H 0.9563 0.1236 0.3481 0.031 Uiso 1 1 calc R . .
C12 C 1.37499(17) -0.01010(18) 0.31974(14) 0.0569(7) Uani 1 1 d . . .
H12A H 1.4389 -0.0071 0.3025 0.085 Uiso 1 1 calc R . .
H12B H 1.3687 -0.0568 0.3483 0.085 Uiso 1 1 calc R . .
H12C H 1.3613 0.0374 0.3459 0.085 Uiso 1 1 calc R . .
C13 C 1.30740(15) -0.01601(17) 0.26206(13) 0.0477(6) Uani 1 1 d . . .
H13A H 1.3125 0.0314 0.2334 0.057 Uiso 1 1 calc R . .
H13B H 1.3220 -0.0630 0.2346 0.057 Uiso 1 1 calc R . .
C14 C 1.14864(13) -0.01721(13) 0.23663(10) 0.0342(4) Uani 1 1 d . . .
H14A H 1.1571 -0.0614 0.2048 0.041 Uiso 1 1 calc R . .
H14B H 1.1560 0.0330 0.2120 0.041 Uiso 1 1 calc R . .
C15 C 1.05286(13) -0.02133(12) 0.26804(10) 0.0326(4) Uani 1 1 d . . .
H15A H 1.0363 -0.0767 0.2783 0.039 Uiso 1 1 calc R . .
H15B H 1.0514 0.0095 0.3100 0.039 Uiso 1 1 calc R . .
C16 C 0.89747(12) 0.01046(10) 0.24255(9) 0.0232(3) Uani 1 1 d . . .
C17 C 0.86441(12) 0.07314(11) 0.28174(9) 0.0252(4) Uani 1 1 d . . .
C18 C 0.77140(13) 0.07052(12) 0.30224(10) 0.0307(4) Uani 1 1 d . . .
H18A H 0.7473 0.1119 0.3292 0.037 Uiso 1 1 calc R . .
C19 C 0.71351(14) 0.00870(13) 0.28406(11) 0.0359(5) Uani 1 1 d . . .
H19A H 0.6504 0.0079 0.2987 0.043 Uiso 1 1 calc R . .
C20 C 0.74750(14) -0.05201(12) 0.24446(11) 0.0341(4) Uani 1 1 d . . .
H20A H 0.7073 -0.0939 0.2317 0.041 Uiso 1 1 calc R . .
C21 C 0.84026(13) -0.05203(11) 0.22324(9) 0.0275(4) Uani 1 1 d . . .
C22 C 0.87728(14) -0.12282(11) 0.18516(10) 0.0309(4) Uani 1 1 d . . .
H22A H 0.9086 -0.1579 0.2178 0.037 Uiso 1 1 calc R . .
H22B H 0.8229 -0.1521 0.1674 0.037 Uiso 1 1 calc R . .
C23 C 0.4975(3) -0.0309(3) 0.1471(2) 0.1065(15) Uani 1 1 d . . .
H23A H 0.4476 -0.0582 0.1713 0.160 Uiso 1 1 calc R . .
H23B H 0.4700 0.0079 0.1166 0.160 Uiso 1 1 calc R . .
H23C H 0.5384 -0.0040 0.1790 0.160 Uiso 1 1 calc R . .
C24 C 0.5525(2) -0.08919(19) 0.10817(19) 0.0729(9) Uani 1 1 d . . .
H24A H 0.5761 -0.1311 0.1382 0.087 Uiso 1 1 calc R . .
H24B H 0.5126 -0.1140 0.0737 0.087 Uiso 1 1 calc R . .
C25 C 0.68778(18) -0.10262(16) 0.04222(15) 0.0556(7) Uani 1 1 d . . .
H25A H 0.6531 -0.1267 0.0046 0.067 Uiso 1 1 calc R . .
H25B H 0.7082 -0.1455 0.0725 0.067 Uiso 1 1 calc R . .
C26 C 0.76980(15) -0.06041(16) 0.01648(12) 0.0476(6) Uani 1 1 d . . .
H26A H 0.8060 -0.0960 -0.0130 0.057 Uiso 1 1 calc R . .
H26B H 0.7489 -0.0148 -0.0106 0.057 Uiso 1 1 calc R . .
C27 C 0.91819(12) -0.06417(10) 0.07189(10) 0.0262(4) Uani 1 1 d . . .
C28 C 0.94435(13) -0.10936(10) 0.12775(9) 0.0256(4) Uani 1 1 d . . .
C29 C 1.03153(13) -0.14512(10) 0.12812(9) 0.0250(4) Uani 1 1 d . . .
H29A H 1.0492 -0.1765 0.1653 0.030 Uiso 1 1 calc R . .
C30 C 1.09381(12) -0.13596(10) 0.07491(9) 0.0239(4) Uani 1 1 d . . .
C31 C 1.06795(13) -0.08604(10) 0.02236(9) 0.0252(4) Uani 1 1 d . . .
H31A H 1.1108 -0.0772 -0.0131 0.030 Uiso 1 1 calc R . .
C32 C 0.98165(12) -0.04903(11) 0.02045(9) 0.0253(4) Uani 1 1 d . . .
C33 C 0.96003(14) 0.00680(11) -0.03730(9) 0.0303(4) Uani 1 1 d . . .
H33A H 1.0143 0.0066 -0.0679 0.036 Uiso 1 1 calc R . .
H33B H 0.9063 -0.0151 -0.0623 0.036 Uiso 1 1 calc R . .
C34 C 1.4225(2) 0.0013(2) -0.03992(17) 0.0709(8) Uani 1 1 d . . .
H34A H 1.4344 -0.0501 -0.0607 0.106 Uiso 1 1 calc R . .
H34B H 1.4738 0.0144 -0.0095 0.106 Uiso 1 1 calc R . .
H34C H 1.4178 0.0419 -0.0747 0.106 Uiso 1 1 calc R . .
C35 C 1.3332(2) -0.00216(16) -0.00156(17) 0.0636(8) Uani 1 1 d . . .
H35A H 1.2815 -0.0170 -0.0319 0.076 Uiso 1 1 calc R . .
H35B H 1.3379 -0.0429 0.0338 0.076 Uiso 1 1 calc R . .
C36 C 1.22968(13) 0.07528(13) 0.06342(12) 0.0366(5) Uani 1 1 d . . .
H36A H 1.2379 0.1098 0.1029 0.044 Uiso 1 1 calc R . .
H36B H 1.2121 0.0220 0.0793 0.044 Uiso 1 1 calc R . .
C37 C 1.15295(13) 0.10790(13) 0.01934(11) 0.0341(4) Uani 1 1 d . . .
H37A H 1.1662 0.1635 0.0076 0.041 Uiso 1 1 calc R . .
H37B H 1.1484 0.0769 -0.0225 0.041 Uiso 1 1 calc R . .
C38 C 0.99162(12) 0.13673(11) 0.02409(9) 0.0246(4) Uani 1 1 d . . .
C39 C 0.93793(13) 0.09137(11) -0.02022(9) 0.0272(4) Uani 1 1 d . . .
C40 C 0.86396(14) 0.12869(13) -0.05246(10) 0.0325(4) Uani 1 1 d . . .
H40A H 0.8260 0.0993 -0.0824 0.039 Uiso 1 1 calc R . .
C41 C 0.84468(13) 0.20751(12) -0.04177(9) 0.0331(4) Uani 1 1 d . . .
H41A H 0.7953 0.2322 -0.0655 0.040 Uiso 1 1 calc R . .
C42 C 0.89686(13) 0.25052(12) 0.00326(9) 0.0301(4) Uani 1 1 d . . .
H42A H 0.8825 0.3045 0.0109 0.036 Uiso 1 1 calc R . .
C43 C 0.97062(12) 0.21536(11) 0.03771(8) 0.0252(4) Uani 1 1 d . . .
C44 C 1.02793(13) 0.26561(11) 0.08549(9) 0.0286(4) Uani 1 1 d . . .
H44A H 1.0884 0.2773 0.0637 0.034 Uiso 1 1 calc R . .
H44B H 0.9950 0.3165 0.0915 0.034 Uiso 1 1 calc R . .
C45 C 1.26388(12) 0.20722(11) 0.26012(9) 0.0253(4) Uani 1 1 d . . .
C46 C 1.41399(14) 0.22292(16) 0.22880(10) 0.0426(5) Uani 1 1 d . . .
C47 C 1.37842(13) 0.20751(11) 0.33761(9) 0.0275(4) Uani 1 1 d . . .
C48 C 1.18728(12) -0.17438(10) 0.07359(9) 0.0231(3) Uani 1 1 d . . .
C49 C 1.31304(12) -0.22591(11) 0.12591(9) 0.0269(4) Uani 1 1 d . . .
C50 C 1.31180(13) -0.21618(10) 0.01370(9) 0.0260(4) Uani 1 1 d . . .
